data_9002881
loop_
_publ_author_name
'Groat, L. A.'
'Chakoumakos, B. C.'
'Brouwer, D. H.'
'Hoffman, C. M.'
'Fyfe, C. A.'
'Morell, H.'
'Schultz, A. J.'

_publ_section_title
;The amblygonite (LiAlPO4F) - montebrasite (LiAlPO4OH) solid solution: A
 combined powder and single-crystal neutron diffraction and solid-state Li
 MAS, CP MAS, and REDOR NMR study Sample: from Chursdorf, near Penig, Saxony,
 Germany at T = 20 K
;
_journal_name_full 'American Mineralogist'
_journal_page_first 195
_journal_page_last 210
_journal_volume 88
_journal_year 2003
_chemical_formula_sum 'Al F0.05 H0.23 Li O4.23 P'
_chemical_name_mineral Amblygonite
_space_group_IT_number 2
_symmetry_space_group_name_Hall '-P 1 (1/2*x+1/2*y,1/2*x-1/2*y,-z)'
_symmetry_space_group_name_H-M 'C -1'
_cell_angle_alpha 90.59
_cell_angle_beta 117.65
_cell_angle_gamma 91.08
_cell_length_a 6.678
_cell_length_b 7.717
_cell_length_c 6.931
_cell_formula_units_Z 4
_cell_volume 316.263
_database_code_amcsd 0002970
_diffrn_ambient_temperature 20
_exptl_crystal_density_diffrn 2.809
_cod_original_formula_sum 'P Al O4.23 F.05 H.23 Li'
_cod_database_code 9002881

loop_
_space_group_symop_operation_xyz
x,y,z
1/2+x,1/2+y,z
-x,-y,-z
1/2-x,1/2-y,-z

loop_
_atom_site_label
_atom_site_fract_x
_atom_site_fract_y
_atom_site_fract_z
_atom_site_occupancy
_atom_site_U_iso_or_equiv
P -0.01540 0.34040 0.25680 1.00000 0.00750
Al1 0.00000 0.00000 0.00000 1.00000 0.00970
Al2 0.00000 0.00000 0.50000 1.00000 0.00650
O1 -0.31600 0.01630 -0.14790 1.00000 0.00910
O2 0.29870 0.06100 0.58670 1.00000 0.00910
O3 0.09990 -0.22230 -0.38450 1.00000 0.00870
O4 0.02350 0.23260 0.09150 1.00000 0.00960
O 0.02360 0.08360 -0.23900 0.23000 0.01020
F 0.02360 0.08360 -0.23900 0.05000 0.01020
H 0.19700 0.14000 0.83800 0.23000 0.02000
Li1 0.04300 -0.32310 0.25300 0.64000 0.01700
Li2 0.06900 -0.32500 0.30700 0.36000 0.01000

loop_
_cod_related_entry_id
_cod_related_entry_database
_cod_related_entry_code
1 AMCSD 0002970
